data_8101587
loop_
_publ_author_name
'Henkel, Sonja'
'Kie\&s, Frank-Michael'
'J\"ager, Volker'

_publ_section_title
;
Crystal structure of 5-amino-1,4,5-trideoxy-1,4-imino-L-mannitol bis
(hydrochloride), C~6~H~16~Cl~2~N~2~O~3~
;
_journal_issue 4
_journal_name_full 'Zeitschrift f\"ur Kristallographie - New Crystal Structures'
_journal_page_first 569
_journal_page_last 570
_journal_volume 214
_journal_year 1999
_chemical_formula_sum 'C6 H16 Cl2 N2 O3'
_chemical_formula_weight 235.1
_chemical_temperature_decomposition_gt 453
_space_group_IT_number 4
_symmetry_cell_setting monoclinic
_symmetry_space_group_name_Hall 'P 2yb'
_symmetry_space_group_name_H-M 'P 1 21 1'
_cell_angle_alpha 90.00
_cell_angle_beta 112.460(10)
_cell_angle_gamma 90.00
_cell_formula_units_Z 2
_cell_length_a 7.6000(10)
_cell_length_b 9.1840(10)
_cell_length_c 7.9000(10)
_cell_measurement_temperature 293(2)
_cell_volume 509.58(11)
_diffrn_ambient_temperature 293(2)
_exptl_crystal_density_diffrn 1.532
_refine_ls_R_factor_obs 0.0263
_refine_ls_wR_factor_obs 0.0666
_cod_depositor_comments
;
The following automatic conversions were performed:

'_chemical_melting_point' tag was changed to
'_chemical_temperature_decomposition_gt' since the value was
specified 'more than' ('>') a certain temperature. The value '>453 K
(decomposition)' was changed to '453' - it should be numeric and
without a unit designator.

Automatic conversion script
Id: cif_fix_values 1646 2011-03-28 12:23:43Z adriana 
;
_cod_original_sg_symbol_H-M 'P 21'
_cod_database_code 8101587

loop_
_symmetry_equiv_pos_as_xyz
'x, y, z'
'-x, y+1/2, -z'

loop_
_atom_site_aniso_label
_atom_site_aniso_U_11
_atom_site_aniso_U_22
_atom_site_aniso_U_33
_atom_site_aniso_U_23
_atom_site_aniso_U_13
_atom_site_aniso_U_12
C1 0.0195(10) 0.0172(11) 0.0189(10) -0.0006(10) 0.0058(8) -0.0017(10)
C2 0.0240(11) 0.0165(11) 0.0199(11) -0.0005(9) 0.0069(10) 0.0012(10)
O2 0.0327(10) 0.0277(10) 0.0344(9) 0.0060(8) 0.0196(8) 0.0024(8)
C3 0.0235(11) 0.0193(12) 0.0202(11) 0.0018(9) 0.0059(9) 0.0014(10)
O3 0.0209(9) 0.0223(10) 0.0319(9) 0.0032(7) 0.0065(7) 0.0051(7)
C4 0.0305(14) 0.031(2) 0.0182(11) -0.0017(9) 0.0009(10) 0.0113(12)
N5 0.0187(9) 0.0179(10) 0.0199(9) 0.0003(8) 0.0072(8) 0.0030(9)
C6 0.0186(10) 0.0201(11) 0.0188(10) 0.0014(9) 0.0046(8) -0.0012(10)
C7 0.0275(12) 0.0231(13) 0.0179(10) 0.0021(10) 0.0073(9) 0.0033(11)
O8 0.0216(10) 0.0339(10) 0.0275(9) 0.0118(8) 0.0076(8) 0.0087(9)
N9 0.0236(11) 0.0249(11) 0.0194(10) -0.0007(9) 0.0060(8) -0.0001(10)
Cl1 0.0283(3) 0.0364(4) 0.0299(3) 0.0034(2) 0.0151(2) -0.0005(3)
Cl2 0.0281(3) 0.0356(4) 0.0374(3) 0.0029(3) 0.0146(3) -0.0031(3)

loop_
_atom_site_label
_atom_site_type_symbol
_atom_site_fract_x
_atom_site_fract_y
_atom_site_fract_z
_atom_site_U_iso_or_equiv
_atom_site_thermal_displace_type
_atom_site_occupancy
_atom_site_calc_flag
_atom_site_refinement_flags
_atom_site_disorder_group
C1 C 1.1686(3) 0.6892(3) 0.3701(3) 0.0190(5) Uani 1 d . .
H1 H 1.0837(3) 0.6197(3) 0.3951(3) 0.023 Uiso 1 calc R .
C2 C 1.3422(4) 0.6095(3) 0.3662(3) 0.0206(5) Uani 1 d . .
H2 H 1.3075(4) 0.5217(3) 0.2900(3) 0.025 Uiso 1 calc R .
O2 O 1.4470(3) 0.7084(2) 0.3058(3) 0.0296(4) Uani 1 d . .
H21 H 1.5006(44) 0.6540(37) 0.2328(41) 0.024(7) Uiso 1 d . .
C3 C 1.4522(3) 0.5734(3) 0.5702(3) 0.0218(5) Uani 1 d . .
H3 H 1.3920(3) 0.4899(3) 0.6038(3) 0.026 Uiso 1 calc R .
O3 O 1.6463(3) 0.5415(2) 0.6118(2) 0.0261(4) Uani 1 d . .
H31 H 1.7051 0.6172 0.5586 0.039 Uiso 1 d . .
C4 C 1.4237(4) 0.7098(3) 0.6696(3) 0.0291(6) Uani 1 d . .
H4A H 1.3977(4) 0.6828(3) 0.7765(3) 0.035 Uiso 1 calc R .
H4B H 1.5365(4) 0.7707(3) 0.7085(3) 0.035 Uiso 1 calc R .
N5 N 1.2558(3) 0.7891(3) 0.5323(2) 0.0189(4) Uani 1 d . .
H5A H 1.1639(47) 0.8148(41) 0.5716(39) 0.022(7) Uiso 1 d . .
H5B H 1.2856(49) 0.8686(41) 0.4926(41) 0.027(8) Uiso 1 d . .
C6 C 1.0568(3) 0.7744(3) 0.1949(3) 0.0199(5) Uani 1 d . .
H6 H 1.1454(3) 0.8363(3) 0.1641(3) 0.024 Uiso 1 calc R .
C7 C 0.8989(4) 0.8689(3) 0.2089(3) 0.0233(5) Uani 1 d . .
H7A H 0.8079(4) 0.8093(3) 0.2366(3) 0.028 Uiso 1 calc R .
H7B H 0.9513(4) 0.9404(3) 0.3056(3) 0.028 Uiso 1 calc R .
O8 O 0.8080(3) 0.9398(2) 0.0366(2) 0.0282(4) Uani 1 d . .
H8 H 0.7014(57) 0.9488(42) 0.0121(45) 0.031(9) Uiso 1 d . .
N9 N 0.9698(3) 0.6659(3) 0.0437(3) 0.0233(5) Uani 1 d . .
H9A H 1.0624(50) 0.5978(41) 0.0453(42) 0.026(7) Uiso 1 d . .
H9B H 0.9283(59) 0.7121(50) -0.0687(57) 0.048(11) Uiso 1 d . .
H9C H 0.8691(57) 0.6180(46) 0.0444(45) 0.033(9) Uiso 1 d . .
Cl1 Cl 0.92132(9) 0.79450(8) 0.65889(8) 0.0303(2) Uani 1 d . .
Cl2 Cl 0.61948(9) 0.51223(8) 0.09257(9) 0.0331(2) Uani 1 d . .

loop_
_geom_bond_atom_site_label_1
_geom_bond_atom_site_label_2
_geom_bond_distance
_geom_bond_site_symmetry_2
_geom_bond_publ_flag
C1 N5 1.508(3) . ?
C1 C2 1.520(3) . ?
C1 C6 1.534(3) . ?
C1 H1 0.98 . ?
C2 O2 1.407(3) . ?
C2 C3 1.542(3) . ?
C2 H2 0.98 . ?
O2 H21 0.96(4) . ?
C3 O3 1.414(3) . ?
C3 C4 1.537(4) . ?
C3 H3 0.98 . ?
O3 H31 1.001(2) . ?
C4 N5 1.509(3) . ?
C4 H4A 0.97 . ?
C4 H4B 0.97 . ?
N5 Cl1 3.067(2) . ?
N5 H5A 0.90(4) . ?
N5 H5B 0.86(4) . ?
C6 N9 1.501(3) . ?
C6 C7 1.519(3) . ?
C6 H6 0.98 . ?
C7 O8 1.427(3) . ?
C7 H7A 0.97 . ?
C7 H7B 0.97 . ?
O8 H8 0.76(4) . ?
N9 Cl2 3.165(3) . ?
N9 H9A 0.94(4) . ?
N9 H9B 0.92(4) . ?
N9 H9C 0.88(4) . ?

loop_
_cod_related_entry_id
_cod_related_entry_database
_cod_related_entry_code
1 ChemSpider 21183523
